data_4502070
loop_
_publ_author_name
'Murata, Tsuyoshi'
'Yakiyama, Yumi'
'Nakasuji, Kazuhiro'
'Morita, Yasushi'

_publ_section_title
;
 Supramolecular Architectures and Hydrogen-Bond Directionalities of
 4,4&#x2032;-Biimidazole Metal Complexes Depending on Coordination
 Geometries
;
_journal_issue 11
_journal_name_full 'Crystal Growth &amp; Design'
_journal_page_first 4898
_journal_paper_doi 10.1021/cg100958r
_journal_volume 10
_journal_year 2010
_chemical_formula_moiety 'C12 H16 Cu N8 O3 '
_chemical_formula_sum 'C12 H16 Cu N8 O3'
_chemical_formula_weight 383.86
_space_group_IT_number 60
_symmetry_cell_setting orthorhombic
_symmetry_Int_Tables_number 60
_symmetry_space_group_name_Hall '-P 2n 2ab'
_symmetry_space_group_name_H-M 'P b c n'
_cell_angle_alpha 90
_cell_angle_beta 90
_cell_angle_gamma 90
_cell_formula_units_Z 4
_cell_length_a 14.921(7)
_cell_length_b 4.993(2)
_cell_length_c 20.56(1)
_cell_measurement_reflns_used 6309
_cell_measurement_temperature 200.1
_cell_measurement_theta_max 27.5
_cell_measurement_theta_min 3.3
_cell_volume 1531.7(12)
_computing_cell_refinement PROCESS-AUTO
_computing_data_collection PROCESS-AUTO
_computing_data_reduction CrystalStructure
_computing_publication_material 'CrystalStructure Ver. 3.5.1'
_computing_structure_refinement SHELXL
_computing_structure_solution SIR97
_diffrn_ambient_temperature 200(2)
_diffrn_detector_area_resol_mean 10.00
_diffrn_measured_fraction_theta_full 0.9919
_diffrn_measured_fraction_theta_max 0.9919
_diffrn_measurement_device_type 'Rigaku RAXIS-RAPID'
_diffrn_measurement_method \w
_diffrn_radiation_type 'Mo K\a'
_diffrn_radiation_wavelength 0.7107
_diffrn_reflns_av_R_equivalents 0.090
_diffrn_reflns_limit_h_max 19
_diffrn_reflns_limit_h_min -18
_diffrn_reflns_limit_k_max 6
_diffrn_reflns_limit_k_min -6
_diffrn_reflns_limit_l_max 26
_diffrn_reflns_limit_l_min -26
_diffrn_reflns_number 11616
_diffrn_reflns_theta_full 27.48
_diffrn_reflns_theta_max 27.48
_exptl_absorpt_coefficient_mu 1.458
_exptl_absorpt_correction_type none
_exptl_crystal_colour purple
_exptl_crystal_density_diffrn 1.665
_exptl_crystal_density_method 'not measured'
_exptl_crystal_description platelet
_exptl_crystal_F_000 788.00
_exptl_crystal_size_max 0.30
_exptl_crystal_size_mid 0.10
_exptl_crystal_size_min 0.03
_refine_diff_density_max 0.36
_refine_diff_density_min -0.68
_refine_ls_extinction_method none
_refine_ls_goodness_of_fit_ref 0.774
_refine_ls_hydrogen_treatment noref
_refine_ls_number_parameters 111
_refine_ls_number_reflns 1754
_refine_ls_R_factor_gt 0.0390
_refine_ls_shift/su_max 0.0000
_refine_ls_structure_factor_coef Fsqd
_refine_ls_weighting_details 'w = 1/[\s^2^(Fo^2^)+(0.0644P)^2^+0.0000P] where P=(Fo^2^+2Fc^2^)/3'
_refine_ls_weighting_scheme calc
_refine_ls_wR_factor_ref 0.1010
_reflns_number_gt 1020
_reflns_number_total 1754
_reflns_threshold_expression F^2^>2.0\s(F^2^)
_cod_data_source_file cg100958r_si_002.cif
_cod_data_source_block '_murata'
_cod_original_cell_volume 1531(1)
_cod_original_sg_symbol_Hall 'P 21/B 2/C 21/N '
_cod_original_formula_sum 'C12 H16 Cu N8 O3 '
_cod_database_code 4502070

loop_
_symmetry_equiv_pos_as_xyz
x,y,z
-x,-y,-z
-x+1/2,y+1/2,z
x+1/2,-y+1/2,-z
x,-y,z+1/2
-x,y,-z+1/2
-x+1/2,-y+1/2,z+1/2
x+1/2,y+1/2,-z+1/2

loop_
_atom_site_label
_atom_site_type_symbol
_atom_site_fract_x
_atom_site_fract_y
_atom_site_fract_z
_atom_site_U_iso_or_equiv
_atom_site_adp_type
_atom_site_occupancy
_atom_site_symmetry_multiplicity
_atom_site_calc_flag
Cu(1) Cu 0.0000 0.0000 0.5000 0.0177(2) Uani 1.00 1 d
O(1) O -0.2039 0.1519 0.2106 0.0243(6) Uani 1.00 1 d
O(2) O 0.5000 0.1092 0.2500 0.0322(8) Uani 1.00 1 d
N(1) N -0.1435 0.6014 0.5975 0.0198(6) Uani 1.00 1 d
N(2) N -0.0755 0.2816 0.5445 0.0155(6) Uani 1.00 1 d
N(3) N -0.1233 0.2643 0.3272 0.0214(7) Uani 1.00 1 d
N(4) N -0.0618 0.1371 0.4218 0.0174(6) Uani 1.00 1 d
C(1) C -0.0917 0.3870 0.6025 0.0195(7) Uani 1.00 1 d
C(2) C -0.1634 0.6440 0.5332 0.0181(7) Uani 1.00 1 d
C(3) C -0.1215 0.4403 0.5003 0.0153(6) Uani 1.00 1 d
C(4) C -0.0682 0.0943 0.3575 0.0207(7) Uani 1.00 1 d
C(5) C -0.1543 0.4311 0.3755 0.0194(8) Uani 1.00 1 d
C(6) C -0.1164 0.3557 0.4330 0.0146(7) Uani 1.00 1 d
H(1) H -0.0672 0.3280 0.6404 0.0136 Uiso 1.00 1 c
H(2) H -0.2028 0.7837 0.5131 0.0136 Uiso 1.00 1 c
H(3) H -0.1983 0.5670 0.3654 0.0136 Uiso 1.00 1 c
H(4) H -0.0364 -0.0447 0.3343 0.0136 Uiso 1.00 1 c
H(5) H -0.1601 0.6824 0.6292 0.0136 Uiso 1.00 1 c
H(6) H -0.1790 0.1797 0.2443 0.0284 Uiso 1.00 1 c
H(7) H -0.2184 -0.0032 0.2122 0.0284 Uiso 1.00 1 c
H(8) H 0.5322 0.0079 0.2666 0.0377 Uiso 1.00 1 c

loop_
_atom_site_aniso_label
_atom_site_aniso_U_11
_atom_site_aniso_U_22
_atom_site_aniso_U_33
_atom_site_aniso_U_12
_atom_site_aniso_U_13
_atom_site_aniso_U_23
Cu(1) 0.0217 0.0172 0.0141 0.0047 -0.0009 0.0006
O(1) 0.0342 0.0228 0.0160 -0.0074 -0.0067 0.0042
O(2) 0.0417 0.0277 0.0270 0.0000 -0.0084 0.0000
N(1) 0.0218 0.0223 0.0152 0.0021 0.0049 -0.0068
N(2) 0.0153 0.0167 0.0144 0.0022 -0.0014 -0.0007
N(3) 0.0265 0.0219 0.0158 0.0022 -0.0022 0.0021
N(4) 0.0210 0.0161 0.0153 0.0031 -0.0026 0.0017
C(1) 0.0224 0.0208 0.0152 0.0025 -0.0026 0.0005
C(2) 0.0179 0.0134 0.0229 0.0011 -0.0014 -0.0018
C(3) 0.0134 0.0146 0.0178 -0.0027 -0.0017 0.0018
C(4) 0.0254 0.0195 0.0172 0.0033 -0.0015 -0.0024
C(5) 0.0191 0.0203 0.0186 0.0023 -0.0035 0.0030
C(6) 0.0137 0.0133 0.0169 -0.0007 0.0010 -0.0008

loop_
_atom_type_symbol
_atom_type_description
_atom_type_scat_dispersion_real
_atom_type_scat_dispersion_imag
_atom_type_scat_source
C C 0.003 0.002
;
International Tables for Crystallography
(1992, Vol. C, Tables 4.2.6.8 and 6.1.1.4)
;
H H 0.000 0.000
;
International Tables for Crystallography
(1992, Vol. C, Table 6.1.1.4)
;
N N 0.006 0.003
;
International Tables for Crystallography
(1992, Vol. C, Tables 4.2.6.8 and 6.1.1.4)
;
Cu Cu 0.320 1.265
;
International Tables for Crystallography
(1992, Vol. C, Tables 4.2.6.8 and 6.1.1.4)
;
O O 0.011 0.006
;
International Tables for Crystallography
(1992, Vol. C, Tables 4.2.6.8 and 6.1.1.4)
;

loop_
_geom_angle_atom_site_label_1
_geom_angle_atom_site_label_2
_geom_angle_atom_site_label_3
_geom_angle
_geom_angle_publ_flag
N(2) Cu(1) N(4) 82.375252 yes
H(6) O(1) H(7) 104.937412 no
C(1) N(1) C(2) 109.033633 yes
C(1) N(1) H(5) 121.530277 no
C(2) N(1) H(5) 129.392385 no
C(1) N(2) C(3) 105.783841 yes
C(1) N(2) Cu(1) 141.749822 yes
C(3) N(2) Cu(1) 112.127497 yes
C(4) N(3) C(5) 104.750644 yes
C(4) N(4) C(6) 104.338726 yes
C(4) N(4) Cu(1) 141.193862 yes
C(6) N(4) Cu(1) 114.439862 yes
H(1) C(1) N(1) 124.222544 no
H(1) C(1) N(2) 124.664166 no
N(1) C(1) N(2) 110.964382 yes
C(3) C(2) H(2) 125.572345 no
C(3) C(2) N(1) 105.098812 yes
H(2) C(2) N(1) 129.224397 no
C(6) C(3) N(2) 115.666739 yes
C(6) C(3) C(2) 135.217130 yes
N(2) C(3) C(2) 109.102706 yes
H(4) C(4) N(3) 121.898778 no
H(4) C(4) N(4) 124.394461 no
N(3) C(4) N(4) 113.706317 yes
C(6) C(5) H(3) 131.395952 no
C(6) C(5) N(3) 108.626355 yes
H(3) C(5) N(3) 119.886242 no
N(4) C(6) C(3) 114.834704 yes
N(4) C(6) C(5) 108.566310 yes
C(3) C(6) C(5) 136.566872 yes

loop_
_geom_bond_atom_site_label_1
_geom_bond_atom_site_label_2
_geom_bond_distance
_geom_bond_publ_flag
Cu(1) N(2) 2.020577 yes
Cu(1) N(4) 1.975267 yes
O(1) H(6) 0.798134 no
O(1) H(7) 0.804358 no
O(2) H(8) 0.776488 no
N(1) C(1) 1.324382 yes
N(1) C(2) 1.372694 yes
N(1) H(5) 0.805549 no
N(2) C(1) 1.325362 yes
N(2) C(3) 1.386698 yes
N(3) C(4) 1.335511 yes
N(3) C(5) 1.376512 yes
N(4) C(4) 1.343527 yes
N(4) C(6) 1.381075 yes
C(1) H(1) 0.909316 no
C(2) C(3) 1.371630 yes
C(2) H(2) 1.001142 no
C(3) C(6) 1.449633 yes
C(4) H(4) 0.966107 no
C(5) C(6) 1.363616 yes
C(5) H(3) 0.966968 no
